data_7214254
loop_
_publ_author_name
'Wu, Jing-Yun'
'Yuan, Pin-Ting'
'Hsiao, Cheng-Chu'

_publ_section_title
;
 Positional isomerism of unsymmetrical semirigid ligands toward the
 construction of discrete and infinite coordination architectures of
 zinc(ii) and cadmium(ii) complexes
;
_journal_issue 15
_journal_name_full CrystEngComm
_journal_page_first 3128
_journal_paper_doi 10.1039/c3ce42398k
_journal_volume 16
_journal_year 2014
_chemical_formula_sum 'C30 H22 Cd N4 O10'
_chemical_formula_weight 710.92
_chemical_name_systematic
;
 ?
;
_space_group_IT_number 14
_symmetry_cell_setting monoclinic
_symmetry_space_group_name_Hall '-P 2ybc'
_symmetry_space_group_name_H-M 'P 1 21/c 1'
_atom_sites_solution_hydrogens geom
_atom_sites_solution_primary direct
_atom_sites_solution_secondary difmap
_audit_creation_method SHELXL-97
_cell_angle_alpha 90.00
_cell_angle_beta 91.514(11)
_cell_angle_gamma 90.00
_cell_formula_units_Z 2
_cell_length_a 6.7987(8)
_cell_length_b 24.5045(19)
_cell_length_c 8.2871(10)
_cell_measurement_reflns_used 2086
_cell_measurement_temperature 150(2)
_cell_measurement_theta_max 29.2370
_cell_measurement_theta_min 2.9540
_cell_volume 1380.1(3)
_computing_cell_refinement
;
CrysAlisPro, Agilent Technologies,
Version 1.171.36.24 (release 03-12-2012 CrysAlis171 .NET)
(compiled Dec  3 2012,18:21:49)
;
_computing_data_collection
;
CrysAlisPro, Agilent Technologies,
Version 1.171.36.24 (release 03-12-2012 CrysAlis171 .NET)
(compiled Dec  3 2012,18:21:49)
;
_computing_data_reduction
;
CrysAlisPro, Agilent Technologies,
Version 1.171.36.24 (release 03-12-2012 CrysAlis171 .NET)
(compiled Dec  3 2012,18:21:49)
;
_computing_structure_refinement 'SHELXL-97 (Sheldrick, 1997)'
_computing_structure_solution 'SHELXS-97 (Sheldrick, 1990)'
_diffrn_ambient_temperature 150(2)
_diffrn_measured_fraction_theta_full 0.999
_diffrn_measured_fraction_theta_max 0.859
_diffrn_measurement_device_type 'Xcalibur, Sapphire3, Gemini'
_diffrn_radiation_monochromator graphite
_diffrn_radiation_source 'fine-focus sealed tube'
_diffrn_radiation_type MoK\a
_diffrn_radiation_wavelength 0.71073
_diffrn_reflns_av_R_equivalents 0.0300
_diffrn_reflns_av_sigmaI/netI 0.0497
_diffrn_reflns_limit_h_max 9
_diffrn_reflns_limit_h_min -8
_diffrn_reflns_limit_k_max 29
_diffrn_reflns_limit_k_min -33
_diffrn_reflns_limit_l_max 9
_diffrn_reflns_limit_l_min -11
_diffrn_reflns_number 6584
_diffrn_reflns_theta_full 26.00
_diffrn_reflns_theta_max 29.42
_diffrn_reflns_theta_min 2.97
_exptl_absorpt_coefficient_mu 0.861
_exptl_absorpt_correction_T_max 1.00000
_exptl_absorpt_correction_T_min 0.87307
_exptl_absorpt_correction_type multi-scan
_exptl_absorpt_process_details
;
CrysAlisPro, Agilent Technologies,
Version 1.171.36.24 (release 03-12-2012 CrysAlis171 .NET)
(compiled Dec  3 2012,18:21:49)
Empirical absorption correction using spherical harmonics,
 implemented in SCALE3 ABSPACK scaling algorithm.
;
_exptl_crystal_colour colorless
_exptl_crystal_density_diffrn 1.711
_exptl_crystal_density_method 'not measured'
_exptl_crystal_description prism
_exptl_crystal_F_000 716
_exptl_crystal_size_max 0.65
_exptl_crystal_size_mid 0.20
_exptl_crystal_size_min 0.18
_refine_diff_density_max 0.459
_refine_diff_density_min -0.388
_refine_diff_density_rms 0.092
_refine_ls_extinction_method none
_refine_ls_goodness_of_fit_ref 1.330
_refine_ls_hydrogen_treatment constr
_refine_ls_matrix_type full
_refine_ls_number_parameters 205
_refine_ls_number_reflns 3277
_refine_ls_number_restraints 0
_refine_ls_restrained_S_all 1.330
_refine_ls_R_factor_all 0.0734
_refine_ls_R_factor_gt 0.0595
_refine_ls_shift/su_max 0.000
_refine_ls_shift/su_mean 0.000
_refine_ls_structure_factor_coef Fsqd
_refine_ls_weighting_details 'calc w=1/[\s^2^(Fo^2^)+(0.0030P)^2^+3.0446P] where P=(Fo^2^+2Fc^2^)/3'
_refine_ls_weighting_scheme calc
_refine_ls_wR_factor_gt 0.0942
_refine_ls_wR_factor_ref 0.0980
_reflns_number_gt 2789
_reflns_number_total 3277
_reflns_threshold_expression >2sigma(I)
_cod_data_source_file c3ce42398k2.cif
_cod_data_source_block cpd_5
_cod_depositor_comments
;
The following automatic conversions were performed:

'_symmetry_cell_setting' value 'Monoclinic' changed to 'monoclinic'
according to
/usr/data/users/saulius/crontab/automatic-downloads/current/RSC/lib/dictionaries/cif_core.dic
dictionary named 'cif_core.dic' version 2.4.2 from 2011-04-26.

Automatic conversion script
Id: cif_fix_values 2281 2013-09-26 08:29:07Z andrius 
;
_cod_original_sg_symbol_H-M P2(1)/c
_cod_database_code 7214254

loop_
_symmetry_equiv_pos_as_xyz
'x, y, z'
'-x, y+1/2, -z+1/2'
'-x, -y, -z'
'x, -y-1/2, z-1/2'

loop_
_atom_site_label
_atom_site_type_symbol
_atom_site_fract_x
_atom_site_fract_y
_atom_site_fract_z
_atom_site_U_iso_or_equiv
_atom_site_adp_type
_atom_site_occupancy
_atom_site_symmetry_multiplicity
_atom_site_calc_flag
_atom_site_refinement_flags
Cd1 Cd 0.0000 0.5000 0.5000 0.02288(12) Uani 1 2 d S
O1 O 0.2300(5) 0.87808(12) 0.4690(5) 0.0470(10) Uani 1 1 d .
O2 O 0.7222(5) 0.77722(13) 0.6956(5) 0.0424(9) Uani 1 1 d .
O3 O 0.1005(4) 0.58510(11) 0.4221(4) 0.0267(7) Uani 1 1 d .
O4 O 0.4143(5) 0.58213(12) 0.5109(4) 0.0362(8) Uani 1 1 d .
O5 O -0.3068(4) 0.51452(11) 0.3733(4) 0.0296(7) Uani 1 1 d .
H101 H -0.3886 0.4868 0.3840 0.044 Uiso 1 1 d R
H102 H -0.3626 0.5413 0.4186 0.044 Uiso 1 1 d R
N1 N 0.4982(5) 0.83914(13) 0.5932(4) 0.0238(8) Uani 1 1 d .
N2 N 0.8770(5) 0.96092(13) 0.2255(4) 0.0218(8) Uani 1 1 d .
C1 C 0.3201(7) 0.83821(17) 0.5089(6) 0.0286(10) Uani 1 1 d .
C2 C 0.5715(7) 0.78735(17) 0.6237(5) 0.0245(9) Uani 1 1 d .
C3 C 0.4247(6) 0.74921(16) 0.5506(5) 0.0207(9) Uani 1 1 d .
C4 C 0.4261(7) 0.69346(16) 0.5451(5) 0.0251(9) Uani 1 1 d .
H4 H 0.5302 0.6735 0.5901 0.030 Uiso 1 1 calc R
C5 C 0.2676(6) 0.66798(16) 0.4705(5) 0.0220(9) Uani 1 1 d .
C6 C 0.1153(7) 0.69843(17) 0.4019(6) 0.0276(10) Uani 1 1 d .
H6 H 0.0095 0.6805 0.3520 0.033 Uiso 1 1 calc R
C7 C 0.1169(7) 0.75506(17) 0.4058(6) 0.0316(11) Uani 1 1 d .
H7 H 0.0156 0.7754 0.3581 0.038 Uiso 1 1 calc R
C8 C 0.2741(7) 0.77974(16) 0.4827(5) 0.0246(9) Uani 1 1 d .
C9 C 0.2584(7) 0.60603(16) 0.4682(5) 0.0245(9) Uani 1 1 d .
C10 C 0.6002(7) 0.88956(17) 0.6324(6) 0.0318(11) Uani 1 1 d .
H10A H 0.6994 0.8825 0.7161 0.038 Uiso 1 1 calc R
H10B H 0.5071 0.9156 0.6746 0.038 Uiso 1 1 calc R
C11 C 0.8414(7) 0.90718(17) 0.2302(6) 0.0276(10) Uani 1 1 d .
H11 H 0.8786 0.8856 0.1440 0.033 Uiso 1 1 calc R
C12 C 0.7516(7) 0.88300(17) 0.3588(6) 0.0285(10) Uani 1 1 d .
H12 H 0.7278 0.8456 0.3581 0.034 Uiso 1 1 calc R
C13 C 0.6971(6) 0.91407(16) 0.4882(5) 0.0232(9) Uani 1 1 d .
C14 C 0.7336(7) 0.96909(17) 0.4818(6) 0.0296(11) Uani 1 1 d .
H14 H 0.6980 0.9916 0.5666 0.036 Uiso 1 1 calc R
C15 C 0.8224(6) 0.99061(16) 0.3502(5) 0.0282(10) Uani 1 1 d .
H15 H 0.8457 1.0280 0.3481 0.034 Uiso 1 1 calc R

loop_
_atom_site_aniso_label
_atom_site_aniso_U_11
_atom_site_aniso_U_22
_atom_site_aniso_U_33
_atom_site_aniso_U_23
_atom_site_aniso_U_13
_atom_site_aniso_U_12
Cd1 0.0237(2) 0.01335(18) 0.0317(2) -0.0040(2) 0.00262(17) -0.0006(2)
O1 0.046(2) 0.0188(16) 0.076(3) 0.0023(18) -0.012(2) 0.0006(15)
O2 0.042(2) 0.0326(18) 0.052(2) 0.0010(17) -0.0170(19) -0.0062(16)
O3 0.0311(17) 0.0172(14) 0.0319(18) -0.0038(13) 0.0047(14) -0.0061(13)
O4 0.0295(17) 0.0185(15) 0.060(2) -0.0033(16) 0.0001(17) 0.0043(14)
O5 0.0307(17) 0.0204(15) 0.0376(19) 0.0008(13) 0.0009(14) 0.0043(12)
N1 0.031(2) 0.0171(16) 0.0238(19) 0.0003(15) 0.0022(16) -0.0083(15)
N2 0.0201(18) 0.0160(16) 0.030(2) 0.0040(15) 0.0028(15) -0.0027(14)
C1 0.032(3) 0.022(2) 0.032(3) 0.006(2) 0.003(2) -0.0036(19)
C2 0.028(2) 0.025(2) 0.021(2) 0.0025(18) -0.0007(19) -0.0064(19)
C3 0.026(2) 0.0164(19) 0.020(2) 0.0006(17) 0.0050(18) -0.0052(17)
C4 0.027(2) 0.019(2) 0.029(2) 0.0022(18) 0.0021(19) 0.0013(18)
C5 0.022(2) 0.0177(19) 0.027(2) -0.0014(18) 0.0052(18) -0.0037(17)
C6 0.028(2) 0.020(2) 0.035(3) -0.0021(19) -0.004(2) -0.0041(18)
C7 0.027(2) 0.021(2) 0.047(3) 0.002(2) -0.003(2) 0.0002(19)
C8 0.028(2) 0.019(2) 0.026(2) 0.0002(18) 0.0005(19) -0.0002(18)
C9 0.031(2) 0.017(2) 0.026(2) -0.0023(18) 0.0091(19) 0.0000(18)
C10 0.044(3) 0.019(2) 0.032(3) -0.0032(19) 0.001(2) -0.010(2)
C11 0.031(2) 0.017(2) 0.035(3) 0.0010(19) 0.008(2) 0.0001(18)
C12 0.035(3) 0.0141(19) 0.037(3) 0.0030(19) 0.008(2) -0.0027(18)
C13 0.026(2) 0.018(2) 0.025(2) 0.0029(17) 0.0033(19) -0.0071(17)
C14 0.041(3) 0.019(2) 0.030(3) -0.0038(18) 0.006(2) -0.0082(19)
C15 0.036(2) 0.014(2) 0.035(3) 0.0017(18) 0.000(2) -0.0061(18)

loop_
_atom_type_symbol
_atom_type_description
_atom_type_scat_dispersion_real
_atom_type_scat_dispersion_imag
_atom_type_scat_source
C C 0.0033 0.0016 'International Tables Vol C Tables 4.2.6.8 and 6.1.1.4'
H H 0.0000 0.0000 'International Tables Vol C Tables 4.2.6.8 and 6.1.1.4'
N N 0.0061 0.0033 'International Tables Vol C Tables 4.2.6.8 and 6.1.1.4'
O O 0.0106 0.0060 'International Tables Vol C Tables 4.2.6.8 and 6.1.1.4'
Cd Cd -0.8075 1.2024 'International Tables Vol C Tables 4.2.6.8 and 6.1.1.4'

loop_
_geom_angle_atom_site_label_1
_geom_angle_atom_site_label_2
_geom_angle_atom_site_label_3
_geom_angle
_geom_angle_site_symmetry_1
_geom_angle_site_symmetry_3
N2 Cd1 N2 180.000(1) 2_645 4_476
N2 Cd1 O3 88.13(11) 2_645 3_566
N2 Cd1 O3 91.87(11) 4_476 3_566
N2 Cd1 O3 91.87(11) 2_645 .
N2 Cd1 O3 88.13(11) 4_476 .
O3 Cd1 O3 180.00(6) 3_566 .
N2 Cd1 O5 92.19(12) 2_645 .
N2 Cd1 O5 87.81(12) 4_476 .
O3 Cd1 O5 89.77(11) 3_566 .
O3 Cd1 O5 90.23(11) . .
N2 Cd1 O5 87.81(12) 2_645 3_566
N2 Cd1 O5 92.19(12) 4_476 3_566
O3 Cd1 O5 90.23(11) 3_566 3_566
O3 Cd1 O5 89.77(11) . 3_566
O5 Cd1 O5 180.000(1) . 3_566
C9 O3 Cd1 123.4(3) . .
Cd1 O5 H101 113.2 . .
Cd1 O5 H102 108.9 . .
H101 O5 H102 105.0 . .
C1 N1 C2 112.5(3) . .
C1 N1 C10 122.3(4) . .
C2 N1 C10 125.0(4) . .
C15 N2 C11 117.6(4) . .
C15 N2 Cd1 121.7(3) . 2_655
C11 N2 Cd1 120.5(3) . 2_655
O1 C1 N1 124.2(4) . .
O1 C1 C8 130.2(4) . .
N1 C1 C8 105.6(4) . .
O2 C2 N1 125.4(4) . .
O2 C2 C3 129.0(4) . .
N1 C2 C3 105.5(4) . .
C4 C3 C8 122.4(4) . .
C4 C3 C2 129.6(4) . .
C8 C3 C2 108.0(3) . .
C3 C4 C5 117.5(4) . .
C3 C4 H4 121.3 . .
C5 C4 H4 121.3 . .
C4 C5 C6 120.5(4) . .
C4 C5 C9 119.3(4) . .
C6 C5 C9 120.2(4) . .
C5 C6 C7 121.5(4) . .
C5 C6 H6 119.2 . .
C7 C6 H6 119.2 . .
C8 C7 C6 117.2(4) . .
C8 C7 H7 121.4 . .
C6 C7 H7 121.4 . .
C7 C8 C3 120.9(4) . .
C7 C8 C1 130.8(4) . .
C3 C8 C1 108.3(4) . .
O3 C9 O4 127.7(4) . .
O3 C9 C5 116.8(4) . .
O4 C9 C5 115.4(4) . .
N1 C10 C13 112.3(4) . .
N1 C10 H10A 109.1 . .
C13 C10 H10A 109.1 . .
N1 C10 H10B 109.1 . .
C13 C10 H10B 109.1 . .
H10A C10 H10B 107.9 . .
N2 C11 C12 122.0(4) . .
N2 C11 H11 119.0 . .
C12 C11 H11 119.0 . .
C13 C12 C11 120.0(4) . .
C13 C12 H12 120.0 . .
C11 C12 H12 120.0 . .
C14 C13 C12 117.5(4) . .
C14 C13 C10 120.4(4) . .
C12 C13 C10 122.1(4) . .
C15 C14 C13 119.6(4) . .
C15 C14 H14 120.2 . .
C13 C14 H14 120.2 . .
N2 C15 C14 123.3(4) . .
N2 C15 H15 118.3 . .
C14 C15 H15 118.3 . .

loop_
_geom_bond_atom_site_label_1
_geom_bond_atom_site_label_2
_geom_bond_distance
_geom_bond_site_symmetry_2
Cd1 N2 2.278(3) 2_645
Cd1 N2 2.278(3) 4_476
Cd1 O3 2.293(3) 3_566
Cd1 O3 2.293(3) .
Cd1 O5 2.337(3) .
Cd1 O5 2.337(3) 3_566
O1 C1 1.195(5) .
O2 C2 1.197(5) .
O3 C9 1.241(5) .
O4 C9 1.253(5) .
O5 H101 0.8843 .
O5 H102 0.8496 .
N1 C1 1.382(6) .
N1 C2 1.384(5) .
N1 C10 1.449(5) .
N2 C15 1.325(5) .
N2 C11 1.340(5) .
N2 Cd1 2.278(3) 2_655
C1 C8 1.481(6) .
C2 C3 1.485(6) .
C3 C4 1.367(5) .
C3 C8 1.377(6) .
C4 C5 1.378(6) .
C4 H4 0.9300 .
C5 C6 1.386(6) .
C5 C9 1.520(5) .
C6 C7 1.388(6) .
C6 H6 0.9300 .
C7 C8 1.371(6) .
C7 H7 0.9300 .
C10 C13 1.504(6) .
C10 H10A 0.9700 .
C10 H10B 0.9700 .
C11 C12 1.376(6) .
C11 H11 0.9300 .
C12 C13 1.374(6) .
C12 H12 0.9300 .
C13 C14 1.372(5) .
C14 C15 1.366(6) .
C14 H14 0.9300 .
C15 H15 0.9300 .

loop_
_geom_torsion_atom_site_label_1
_geom_torsion_atom_site_label_2
_geom_torsion_atom_site_label_3
_geom_torsion_atom_site_label_4
_geom_torsion
_geom_torsion_site_symmetry_1
N2 Cd1 O3 C9 -95.1(3) 2_645
N2 Cd1 O3 C9 84.9(3) 4_476
O3 Cd1 O3 C9 48(68) 3_566
O5 Cd1 O3 C9 172.7(3) .
O5 Cd1 O3 C9 -7.3(3) 3_566
C2 N1 C1 O1 -179.8(5) .
C10 N1 C1 O1 -4.2(7) .
C2 N1 C1 C8 0.1(5) .
C10 N1 C1 C8 175.6(4) .
C1 N1 C2 O2 -179.4(5) .
C10 N1 C2 O2 5.2(7) .
C1 N1 C2 C3 0.2(5) .
C10 N1 C2 C3 -175.2(4) .
O2 C2 C3 C4 -1.1(8) .
N1 C2 C3 C4 179.4(4) .
O2 C2 C3 C8 179.1(5) .
N1 C2 C3 C8 -0.4(5) .
C8 C3 C4 C5 -1.1(7) .
C2 C3 C4 C5 179.1(4) .
C3 C4 C5 C6 1.1(7) .
C3 C4 C5 C9 -177.3(4) .
C4 C5 C6 C7 0.0(7) .
C9 C5 C6 C7 178.3(4) .
C5 C6 C7 C8 -1.0(7) .
C6 C7 C8 C3 1.0(7) .
C6 C7 C8 C1 -179.7(5) .
C4 C3 C8 C7 0.0(7) .
C2 C3 C8 C7 179.8(4) .
C4 C3 C8 C1 -179.4(4) .
C2 C3 C8 C1 0.4(5) .
O1 C1 C8 C7 0.2(9) .
N1 C1 C8 C7 -179.7(5) .
O1 C1 C8 C3 179.5(5) .
N1 C1 C8 C3 -0.3(5) .
Cd1 O3 C9 O4 27.5(7) .
Cd1 O3 C9 C5 -153.9(3) .
C4 C5 C9 O3 169.3(4) .
C6 C5 C9 O3 -9.1(6) .
C4 C5 C9 O4 -11.9(6) .
C6 C5 C9 O4 169.7(4) .
C1 N1 C10 C13 -75.1(5) .
C2 N1 C10 C13 99.9(5) .
C15 N2 C11 C12 0.0(7) .
Cd1 N2 C11 C12 -174.3(4) 2_655
N2 C11 C12 C13 -0.6(7) .
C11 C12 C13 C14 0.8(7) .
C11 C12 C13 C10 -179.5(5) .
N1 C10 C13 C14 154.9(4) .
N1 C10 C13 C12 -24.8(6) .
C12 C13 C14 C15 -0.5(7) .
C10 C13 C14 C15 179.8(4) .
C11 N2 C15 C14 0.3(7) .
Cd1 N2 C15 C14 174.6(4) 2_655
C13 C14 C15 N2 -0.1(8) .
